data_1575506
loop_
_publ_author_name
'Arnaut, Pierre'
'Pozsoni, Nestor Bracho'
'Bondar, Denys'
'Lippmann, Petra'
'Boschuk, Susanne'
'Semenyuta, Ivan'
'Bhandary, Subhrajyoti'
'Van Hecke, Kristof'
'Karpichev, Yevgen'
'Cavarzerani, Enrico'
'Canzonieri, Vincenzo'
'Rizzolio, Flavio'
'Scattolin, Thomas'
'Vougioukalakis, Georgios C.'
'Ott, Ingo'
'Tzouras, Nikolaos V.'
'Nolan, Steven P.'

_publ_section_title
;
 A new generation of N-heterocyclic carbene (NHC) gold-selenolato
 complexes as potent anticancer agents: distinct synthetic routes and
 evaluation in 2D and 3D cancer models.
;
_journal_issue 37
_journal_name_full 'Chemical science'
_journal_page_first 17221
_journal_page_last 17231
_journal_paper_doi 10.1039/d5sc04490a
_journal_volume 16
_journal_year 2025
_chemical_formula_moiety 'C41 H57 Au N2 Se'
_chemical_formula_sum 'C41 H57 Au N2 Se'
_chemical_formula_weight 853.81
_space_group_crystal_system monoclinic
_space_group_IT_number 14
_space_group_name_Hall '-P 2yn'
_space_group_name_H-M_alt 'P 1 21/n 1'
_atom_sites_solution_hydrogens geom
_atom_sites_solution_primary dual
_audit_creation_date 2023-08-11
_audit_creation_method
;
Olex2 1.5
(compiled 2023.03.06 svn.rbb2c1857 for OlexSys, GUI svn.r6748)
;
_audit_update_record
;
2024-08-27 deposited with the CCDC.	2025-08-04 downloaded from the CCDC.
;
_cell_angle_alpha 90
_cell_angle_beta 100.7410(10)
_cell_angle_gamma 90
_cell_formula_units_Z 4
_cell_length_a 16.21590(10)
_cell_length_b 12.08800(10)
_cell_length_c 19.21060(10)
_cell_measurement_reflns_used 25233
_cell_measurement_temperature 100(2)
_cell_measurement_theta_max 73.5700
_cell_measurement_theta_min 2.7630
_cell_volume 3699.64(4)
_computing_cell_refinement 'CrysAlisPro 1.171.43.61a (Rigaku OD, 2023)'
_computing_data_collection 'CrysAlisPro system (CCD 42.72a (release 07-10-2022))'
_computing_data_reduction 'CrysAlisPro 1.171.43.61a (Rigaku OD, 2023)'
_computing_molecular_graphics 'Olex2 1.5 (Dolomanov et al., 2009)'
_computing_publication_material 'Olex2 1.5 (Dolomanov et al., 2009)'
_computing_structure_refinement 'SHELXL 2018/3 (Sheldrick, 2015)'
_computing_structure_solution 'SHELXT 2018/2 (Sheldrick, 2018)'
_diffrn_ambient_temperature 100(2)
_diffrn_detector 'CCD plate'
_diffrn_detector_area_resol_mean 10.4839
_diffrn_detector_type Atlas
_diffrn_measured_fraction_theta_full 1.000
_diffrn_measured_fraction_theta_max 0.987
_diffrn_measurement_details
;
List of Runs (angles in degrees, time in seconds):

  # Type    Start    End  Width  t~exp~   \w     \q     \k     \f   Frames
#--------------------------------------------------------------------------
  1  \w   -129.00  47.00   1.00    1.00    --  -41.28   0.00-180.00  176
  2  \w     72.00 119.00   1.00    1.00    --   41.28 164.00 -36.00   47
  3  \w    103.00 178.00   1.00    1.80    --  105.65  77.00 -90.00   75
  4  \w    103.00 178.00   1.00    1.80    --  105.65  77.00 150.00   75
  5  \w    103.00 178.00   1.00    1.80    --  105.65  77.00  60.00   75
  6  \w     77.00 178.00   1.00    1.80    --  105.65  30.00-120.00  101
  7  \w     33.00 135.00   1.00    1.80    --  105.65 -61.00 150.00  102
  8  \w     34.00 109.00   1.00    1.80    --  105.65-116.00  87.00   75
  9  \w     13.00 114.00   1.00    1.00    --   41.28  57.00  60.00  101
 10  \w     13.00 114.00   1.00    1.00    --   41.28  57.00 150.00  101
 11  \w     80.00 178.00   1.00    1.80    --  105.65  45.00   0.00   98
 12  \w     34.00 113.00   1.00    1.80    --  105.65-125.00   0.00   79
 13  \w     80.00 178.00   1.00    1.80    --  105.65  45.00  60.00   98
 14  \w     77.00 178.00   1.00    1.80    --  105.65  61.00 120.00  101
 15  \w     27.00  95.00   1.00    1.00    --   41.28-125.00  60.00   68
 16  \w     13.00 114.00   1.00    1.00    --   41.28  57.00 -30.00  101
 17  \w     77.00 178.00   1.00    1.80    --  105.65  61.00 -60.00  101
 18  \w     23.00  56.00   1.00    1.80    --  105.65 -94.00 120.00   33
;
_diffrn_measurement_device 'four-circle diffractometer'
_diffrn_measurement_device_type 'SuperNova, Dual, Cu at home/near, Atlas'
_diffrn_measurement_method '\w scans'
_diffrn_orient_matrix_type 'CrysAlisPro convention (1999,Acta A55,543-557)'
_diffrn_orient_matrix_UB_11 -0.0550442000
_diffrn_orient_matrix_UB_12 0.0773832000
_diffrn_orient_matrix_UB_13 -0.0531304000
_diffrn_orient_matrix_UB_21 -0.0080504000
_diffrn_orient_matrix_UB_22 0.0800763000
_diffrn_orient_matrix_UB_23 0.0607490000
_diffrn_orient_matrix_UB_31 0.0790861000
_diffrn_orient_matrix_UB_32 0.0619905000
_diffrn_orient_matrix_UB_33 -0.0122118000
_diffrn_radiation_monochromator mirror
_diffrn_radiation_probe x-ray
_diffrn_radiation_type 'Cu K\a'
_diffrn_radiation_wavelength 1.54184
_diffrn_reflns_av_R_equivalents 0.0381
_diffrn_reflns_av_unetI/netI 0.0246
_diffrn_reflns_Laue_measured_fraction_full 1.000
_diffrn_reflns_Laue_measured_fraction_max 0.987
_diffrn_reflns_limit_h_max 19
_diffrn_reflns_limit_h_min -17
_diffrn_reflns_limit_k_max 15
_diffrn_reflns_limit_k_min -14
_diffrn_reflns_limit_l_max 23
_diffrn_reflns_limit_l_min -23
_diffrn_reflns_number 35714
_diffrn_reflns_point_group_measured_fraction_full 1.000
_diffrn_reflns_point_group_measured_fraction_max 0.987
_diffrn_reflns_theta_full 67.684
_diffrn_reflns_theta_max 73.518
_diffrn_reflns_theta_min 3.280
_diffrn_source 'micro-focus sealed X-ray tube'
_diffrn_source_type 'SuperNova (Cu) X-ray Source'
_exptl_absorpt_coefficient_mu 8.808
_exptl_absorpt_correction_T_max 1.000
_exptl_absorpt_correction_T_min 0.567
_exptl_absorpt_correction_type gaussian
_exptl_absorpt_process_details
;
CrysAlisPro 1.171.43.61a (Rigaku Oxford Diffraction, 2023)
Numerical absorption correction based on gaussian integration over
a multifaceted crystal model
Empirical absorption correction using spherical harmonics,
implemented in SCALE3 ABSPACK scaling algorithm.
;
_exptl_crystal_colour colourless
_exptl_crystal_colour_primary colourless
_exptl_crystal_density_diffrn 1.533
_exptl_crystal_description plate
_exptl_crystal_F_000 1720
_exptl_crystal_size_max 0.195
_exptl_crystal_size_mid 0.166
_exptl_crystal_size_min 0.122
_refine_diff_density_max 0.653
_refine_diff_density_min -0.702
_refine_diff_density_rms 0.086
_refine_ls_extinction_method none
_refine_ls_goodness_of_fit_ref 1.065
_refine_ls_hydrogen_treatment constr
_refine_ls_matrix_type full
_refine_ls_number_parameters 414
_refine_ls_number_reflns 7352
_refine_ls_number_restraints 0
_refine_ls_restrained_S_all 1.065
_refine_ls_R_factor_all 0.0221
_refine_ls_R_factor_gt 0.0204
_refine_ls_shift/su_max 0.006
_refine_ls_shift/su_mean 0.000
_refine_ls_structure_factor_coef Fsqd
_refine_ls_weighting_details 'w=1/[\s^2^(Fo^2^)+(0.0270P)^2^+0.9084P] where P=(Fo^2^+2Fc^2^)/3'
_refine_ls_weighting_scheme calc
_refine_ls_wR_factor_gt 0.0494
_refine_ls_wR_factor_ref 0.0501
_reflns_Friedel_coverage 0.000
_reflns_number_gt 7008
_reflns_number_total 7352
_reflns_threshold_expression 'I > 2\s(I)'
_cod_data_source_file d5sc04490a2.cif
_cod_data_source_block db022-ben-pent
_cod_depositor_comments 'Adding full bibliography for 1575505--1575508.cif.'
_cod_database_code 1575506
_shelx_shelxl_version_number 2018/3
_chemical_oxdiff_formula 'C27 AU Se'
_shelx_space_group_comment
;
The symmetry employed for this shelxl refinement is uniquely defined
by the following loop, which should always be used as a source of
symmetry information in preference to the above space-group names.
They are only intended as comments.
;
_shelx_estimated_absorpt_t_max 0.413
_shelx_estimated_absorpt_t_min 0.278
_olex2_refinement_description
;
1. Fixed Uiso
 At 1.2 times of:
  All C(H) groups, All C(H,H) groups
 At 1.5 times of:
  All C(H,H,H) groups
2.a Ternary CH refined with riding coordinates:
 C10(H10), C28(H28), C17(H17), C33(H33)
2.b Secondary CH2 refined with riding coordinates:
 C16(H16A,H16B), C32(H32A,H32B), C11(H11A,H11B), C13(H13A,H13B), C18(H18A,
 H18B), C29(H29A,H29B), C34(H34A,H34B), C27(H27A,H27B)
2.c Aromatic/amide H refined with riding coordinates:
 C3(H3), C2(H2), C22(H22), C41(H41), C6(H6), C24(H24), C8(H8), C23(H23),
 C37(H37), C38(H38), C7(H7), C40(H40), C39(H39)
2.d Idealised Me refined as rotating group:
 C19(H19A,H19B,H19C), C35(H35A,H35B,H35C), C26(H26A,H26B,H26C), C12(H12A,H12B,
 H12C), C14(H14A,H14B,H14C), C31(H31A,H31B,H31C), C15(H15A,H15B,H15C), C30(H30A,
 H30B,H30C)
;
_olex2_date_sample_data_collection 2023-08-11
_olex2_submission_special_instructions 'No special instructions were received'
_oxdiff_exptl_absorpt_empirical_details
;
Empirical correction (ABSPACK) includes:
- Absorption correction using spherical harmonics
- Frame scaling
;
_oxdiff_exptl_absorpt_empirical_full_max 2.461
_oxdiff_exptl_absorpt_empirical_full_min 0.435

loop_
_space_group_symop_operation_xyz
'x, y, z'
'-x+1/2, y+1/2, -z+1/2'
'-x, -y, -z'
'x-1/2, -y-1/2, z-1/2'

loop_
_atom_site_label
_atom_site_type_symbol
_atom_site_fract_x
_atom_site_fract_y
_atom_site_fract_z
_atom_site_U_iso_or_equiv
_atom_site_adp_type
_atom_site_occupancy
_atom_site_site_symmetry_order
_atom_site_calc_flag
_atom_site_refinement_flags_posn
_atom_site_refinement_flags_adp
_atom_site_refinement_flags_occupancy
_atom_site_disorder_assembly
_atom_site_disorder_group
Au1 Au 0.32421(2) 0.71732(2) 0.50246(2) 0.00933(4) Uani 1 1 d . . . . .
Se1 Se 0.32657(2) 0.67481(2) 0.38120(2) 0.01640(6) Uani 1 1 d . . . . .
N1 N 0.28009(12) 0.70160(15) 0.64721(9) 0.0091(4) Uani 1 1 d . . . . .
N2 N 0.34592(12) 0.85335(15) 0.63861(9) 0.0087(4) Uani 1 1 d . . . . .
C1 C 0.31898(14) 0.75978(18) 0.60223(11) 0.0086(4) Uani 1 1 d . . . . .
C3 C 0.32372(14) 0.85338(18) 0.70517(10) 0.0102(4) Uani 1 1 d . . . . .
H3 H 0.335483 0.909836 0.740014 0.012 Uiso 1 1 calc R U . . .
C5 C 0.48245(15) 0.94103(18) 0.65088(11) 0.0106(4) Uani 1 1 d . . . . .
C10 C 0.27317(15) 1.00723(18) 0.52395(11) 0.0109(4) Uani 1 1 d . . . . .
H10 H 0.248191 0.936932 0.538019 0.013 Uiso 1 1 calc R U . . .
C2 C 0.28249(15) 0.75833(19) 0.71078(11) 0.0112(4) Uani 1 1 d . . . . .
H2 H 0.259511 0.734473 0.750256 0.013 Uiso 1 1 calc R U . . .
C4 C 0.39849(15) 0.93720(18) 0.61609(10) 0.0098(4) Uani 1 1 d . . . . .
C9 C 0.36334(15) 1.01324(18) 0.56388(11) 0.0104(4) Uani 1 1 d . . . . .
C21 C 0.28690(15) 0.50115(18) 0.63242(11) 0.0110(4) Uani 1 1 d . . . . .
C25 C 0.15055(15) 0.59893(19) 0.60977(11) 0.0120(4) Uani 1 1 d . . . . .
C28 C 0.09984(15) 0.70513(19) 0.60489(12) 0.0130(5) Uani 1 1 d . . . . .
H28 H 0.138780 0.765877 0.625362 0.016 Uiso 1 1 calc R U . . .
C22 C 0.24375(16) 0.40205(19) 0.61462(12) 0.0154(5) Uani 1 1 d . . . . .
H22 H 0.274201 0.334647 0.616402 0.019 Uiso 1 1 calc R U . . .
C20 C 0.23814(15) 0.59729(18) 0.62953(10) 0.0106(4) Uani 1 1 d . . . . .
C41 C 0.23195(16) 0.4808(2) 0.41353(12) 0.0170(5) Uani 1 1 d . . . . .
H41 H 0.231948 0.513493 0.458496 0.020 Uiso 1 1 calc R U . . .
C6 C 0.53136(15) 1.0280(2) 0.63350(11) 0.0146(5) Uani 1 1 d . . . . .
H6 H 0.588362 1.033696 0.656514 0.018 Uiso 1 1 calc R U . . .
C16 C 0.54129(16) 0.9099(2) 0.77992(11) 0.0141(5) Uani 1 1 d . . . . .
H16A H 0.589410 0.960777 0.781286 0.017 Uiso 1 1 calc R U . . .
H16B H 0.492507 0.954670 0.787267 0.017 Uiso 1 1 calc R U . . .
C32 C 0.39849(16) 0.5003(2) 0.74016(12) 0.0166(5) Uani 1 1 d . . . . .
H32A H 0.367247 0.561677 0.757474 0.020 Uiso 1 1 calc R U . . .
H32B H 0.375839 0.430155 0.755394 0.020 Uiso 1 1 calc R U . . .
C11 C 0.27109(16) 1.0023(2) 0.44327(11) 0.0158(5) Uani 1 1 d . . . . .
H11A H 0.286491 1.075751 0.426800 0.019 Uiso 1 1 calc R U . . .
H11B H 0.313524 0.948348 0.433666 0.019 Uiso 1 1 calc R U . . .
C24 C 0.11092(16) 0.4974(2) 0.59195(12) 0.0151(5) Uani 1 1 d . . . . .
H24 H 0.051582 0.494783 0.578017 0.018 Uiso 1 1 calc R U . . .
C36 C 0.27050(16) 0.5349(2) 0.36442(12) 0.0151(5) Uani 1 1 d . . . . .
C17 C 0.52076(15) 0.85576(19) 0.70606(11) 0.0120(4) Uani 1 1 d . . . . .
H17 H 0.477371 0.797553 0.707801 0.014 Uiso 1 1 calc R U . . .
C8 C 0.41548(16) 1.0984(2) 0.54875(12) 0.0159(5) Uani 1 1 d . . . . .
H8 H 0.393673 1.152146 0.514082 0.019 Uiso 1 1 calc R U . . .
C13 C 0.22057(16) 1.10353(19) 0.54413(11) 0.0143(5) Uani 1 1 d . . . . .
H13A H 0.247679 1.174348 0.535570 0.017 Uiso 1 1 calc R U . . .
H13B H 0.164268 1.101890 0.513488 0.017 Uiso 1 1 calc R U . . .
C18 C 0.59708(16) 0.7989(2) 0.68510(12) 0.0159(5) Uani 1 1 d . . . . .
H18A H 0.638008 0.856025 0.676998 0.019 Uiso 1 1 calc R U . . .
H18B H 0.624536 0.751553 0.724771 0.019 Uiso 1 1 calc R U . . .
C29 C 0.06683(17) 0.7332(2) 0.52672(12) 0.0179(5) Uani 1 1 d . . . . .
H29A H 0.113590 0.726733 0.500382 0.022 Uiso 1 1 calc R U . . .
H29B H 0.023641 0.678151 0.506809 0.022 Uiso 1 1 calc R U . . .
C23 C 0.15676(17) 0.4008(2) 0.59433(12) 0.0177(5) Uani 1 1 d . . . . .
H23 H 0.128616 0.332652 0.581961 0.021 Uiso 1 1 calc R U . . .
C34 C 0.42976(16) 0.4138(2) 0.62678(12) 0.0153(5) Uani 1 1 d . . . . .
H34A H 0.410570 0.340555 0.640395 0.018 Uiso 1 1 calc R U . . .
H34B H 0.490178 0.420561 0.647546 0.018 Uiso 1 1 calc R U . . .
C37 C 0.26857(17) 0.4861(2) 0.29810(12) 0.0198(5) Uani 1 1 d . . . . .
H37 H 0.294464 0.522654 0.264018 0.024 Uiso 1 1 calc R U . . .
C38 C 0.22918(17) 0.3847(2) 0.28141(13) 0.0227(6) Uani 1 1 d . . . . .
H38 H 0.228047 0.352612 0.236088 0.027 Uiso 1 1 calc R U . . .
C7 C 0.49823(16) 1.1063(2) 0.58317(12) 0.0175(5) Uani 1 1 d . . . . .
H7 H 0.532375 1.165302 0.572320 0.021 Uiso 1 1 calc R U . . .
C33 C 0.38166(15) 0.50362(19) 0.65846(11) 0.0131(5) Uani 1 1 d . . . . .
H33 H 0.402324 0.576631 0.644226 0.016 Uiso 1 1 calc R U . . .
C19 C 0.57403(18) 0.7283(2) 0.61866(13) 0.0191(5) Uani 1 1 d . . . . .
H19A H 0.541566 0.772787 0.580485 0.029 Uiso 1 1 calc R U . . .
H19B H 0.540338 0.664940 0.628597 0.029 Uiso 1 1 calc R U . . .
H19C H 0.625371 0.701726 0.604148 0.029 Uiso 1 1 calc R U . . .
C35 C 0.41910(18) 0.4188(2) 0.54600(12) 0.0198(5) Uani 1 1 d . . . . .
H35A H 0.362098 0.395632 0.524612 0.030 Uiso 1 1 calc R U . . .
H35B H 0.459841 0.369300 0.530278 0.030 Uiso 1 1 calc R U . . .
H35C H 0.428551 0.494738 0.531389 0.030 Uiso 1 1 calc R U . . .
C26 C 0.06219(19) 0.6826(2) 0.72774(13) 0.0227(6) Uani 1 1 d . . . . .
H26A H 0.095063 0.614152 0.735445 0.034 Uiso 1 1 calc R U . . .
H26B H 0.014710 0.677971 0.752577 0.034 Uiso 1 1 calc R U . . .
H26C H 0.097811 0.745503 0.746045 0.034 Uiso 1 1 calc R U . . .
C40 C 0.19321(17) 0.3785(2) 0.39711(14) 0.0220(5) Uani 1 1 d . . . . .
H40 H 0.167729 0.341362 0.431217 0.026 Uiso 1 1 calc R U . . .
C12 C 0.18537(17) 0.9692(3) 0.40142(12) 0.0243(6) Uani 1 1 d . . . . .
H12A H 0.188089 0.964165 0.350984 0.036 Uiso 1 1 calc R U . . .
H12B H 0.143707 1.024996 0.408187 0.036 Uiso 1 1 calc R U . . .
H12C H 0.169187 0.897290 0.418176 0.036 Uiso 1 1 calc R U . . .
C27 C 0.02959(17) 0.6982(2) 0.64885(13) 0.0186(5) Uani 1 1 d . . . . .
H27A H -0.004183 0.766851 0.641646 0.022 Uiso 1 1 calc R U . . .
H27B H -0.007918 0.635592 0.631199 0.022 Uiso 1 1 calc R U . . .
C14 C 0.21105(18) 1.0980(2) 0.62124(12) 0.0205(5) Uani 1 1 d . . . . .
H14A H 0.186868 1.026428 0.630535 0.031 Uiso 1 1 calc R U . . .
H14B H 0.173928 1.157651 0.631074 0.031 Uiso 1 1 calc R U . . .
H14C H 0.266227 1.106367 0.651851 0.031 Uiso 1 1 calc R U . . .
C39 C 0.19176(18) 0.3306(2) 0.33073(15) 0.0248(6) Uani 1 1 d . . . . .
H39 H 0.165152 0.261157 0.319566 0.030 Uiso 1 1 calc R U . . .
C31 C 0.49024(18) 0.5094(2) 0.77513(13) 0.0272(6) Uani 1 1 d . . . . .
H31A H 0.515031 0.574707 0.756893 0.041 Uiso 1 1 calc R U . . .
H31B H 0.520290 0.442948 0.764570 0.041 Uiso 1 1 calc R U . . .
H31C H 0.494639 0.516346 0.826521 0.041 Uiso 1 1 calc R U . . .
C15 C 0.56255(18) 0.8272(2) 0.84059(12) 0.0228(6) Uani 1 1 d . . . . .
H15A H 0.612833 0.785436 0.835372 0.034 Uiso 1 1 calc R U . . .
H15B H 0.515432 0.776073 0.839542 0.034 Uiso 1 1 calc R U . . .
H15C H 0.573031 0.866974 0.885835 0.034 Uiso 1 1 calc R U . . .
C30 C 0.02885(19) 0.8491(2) 0.51485(14) 0.0271(6) Uani 1 1 d . . . . .
H30A H 0.009259 0.861282 0.464023 0.041 Uiso 1 1 calc R U . . .
H30B H 0.071523 0.904393 0.533294 0.041 Uiso 1 1 calc R U . . .
H30C H -0.018563 0.855721 0.539615 0.041 Uiso 1 1 calc R U . . .

loop_
_atom_site_aniso_label
_atom_site_aniso_U_11
_atom_site_aniso_U_22
_atom_site_aniso_U_33
_atom_site_aniso_U_23
_atom_site_aniso_U_13
_atom_site_aniso_U_12
Au1 0.01200(6) 0.00985(5) 0.00573(5) -0.00086(3) 0.00057(3) -0.00126(3)
Se1 0.02359(15) 0.01782(13) 0.00792(10) -0.00179(8) 0.00327(9) -0.00443(10)
N1 0.0107(10) 0.0083(9) 0.0080(8) -0.0001(7) 0.0009(7) -0.0020(7)
N2 0.0101(10) 0.0091(9) 0.0064(7) -0.0005(6) 0.0002(7) -0.0014(7)
C1 0.0087(11) 0.0087(10) 0.0076(9) 0.0015(8) -0.0002(8) 0.0013(8)
C3 0.0124(12) 0.0128(10) 0.0046(8) 0.0001(7) -0.0004(8) 0.0000(9)
C5 0.0120(12) 0.0118(10) 0.0080(9) -0.0023(8) 0.0015(8) -0.0006(9)
C10 0.0120(12) 0.0120(10) 0.0078(9) 0.0011(8) -0.0006(8) 0.0001(8)
C2 0.0132(12) 0.0144(11) 0.0058(9) -0.0012(8) 0.0017(8) -0.0004(9)
C4 0.0121(12) 0.0088(10) 0.0085(9) -0.0024(8) 0.0022(8) -0.0018(8)
C9 0.0105(12) 0.0112(10) 0.0091(9) -0.0003(8) 0.0006(8) 0.0004(8)
C21 0.0157(13) 0.0100(10) 0.0075(9) -0.0003(7) 0.0028(8) -0.0012(9)
C25 0.0136(12) 0.0139(11) 0.0088(9) 0.0006(8) 0.0028(8) -0.0017(9)
C28 0.0115(12) 0.0134(11) 0.0125(10) -0.0009(8) -0.0016(9) 0.0004(9)
C22 0.0207(14) 0.0105(11) 0.0150(10) -0.0008(8) 0.0029(9) -0.0004(9)
C20 0.0144(12) 0.0100(10) 0.0075(9) -0.0002(8) 0.0019(8) -0.0028(9)
C41 0.0140(13) 0.0194(12) 0.0156(10) -0.0009(9) -0.0025(9) 0.0012(10)
C6 0.0102(12) 0.0197(12) 0.0127(10) -0.0005(9) -0.0010(8) -0.0022(9)
C16 0.0143(13) 0.0168(11) 0.0101(9) 0.0004(8) -0.0004(8) 0.0008(9)
C32 0.0212(14) 0.0156(11) 0.0124(10) -0.0007(8) 0.0012(9) 0.0035(9)
C11 0.0186(14) 0.0198(12) 0.0090(9) 0.0014(8) 0.0026(9) 0.0027(10)
C24 0.0126(13) 0.0157(12) 0.0168(10) -0.0020(9) 0.0021(9) -0.0033(9)
C36 0.0137(13) 0.0150(11) 0.0150(10) -0.0029(9) -0.0017(9) 0.0011(9)
C17 0.0105(12) 0.0138(11) 0.0108(9) 0.0007(8) -0.0005(8) 0.0016(9)
C8 0.0194(14) 0.0140(11) 0.0139(10) 0.0046(8) 0.0020(9) -0.0020(9)
C13 0.0164(13) 0.0138(11) 0.0118(10) 0.0019(8) 0.0005(9) 0.0035(9)
C18 0.0153(13) 0.0186(12) 0.0131(10) -0.0008(9) 0.0008(9) 0.0031(10)
C29 0.0148(13) 0.0226(12) 0.0145(11) 0.0022(9) -0.0023(9) 0.0016(10)
C23 0.0215(14) 0.0117(11) 0.0195(11) -0.0030(9) 0.0027(9) -0.0057(10)
C34 0.0149(13) 0.0163(11) 0.0143(10) 0.0016(9) 0.0016(9) 0.0046(9)
C37 0.0192(14) 0.0230(13) 0.0151(11) -0.0063(9) -0.0020(9) 0.0054(10)
C38 0.0175(14) 0.0263(14) 0.0216(12) -0.0104(10) -0.0032(10) 0.0062(11)
C7 0.0170(13) 0.0169(12) 0.0184(11) 0.0011(9) 0.0031(9) -0.0078(10)
C33 0.0137(13) 0.0132(11) 0.0119(10) 0.0000(8) 0.0008(9) -0.0004(9)
C19 0.0203(14) 0.0220(13) 0.0148(11) -0.0020(9) 0.0028(10) 0.0042(10)
C35 0.0237(15) 0.0213(13) 0.0155(11) 0.0014(9) 0.0062(10) 0.0060(10)
C26 0.0330(17) 0.0185(12) 0.0190(11) -0.0028(10) 0.0110(11) -0.0059(11)
C40 0.0171(14) 0.0211(13) 0.0257(12) -0.0003(10) -0.0013(10) -0.0013(10)
C12 0.0222(15) 0.0379(16) 0.0110(10) -0.0026(10) -0.0016(9) 0.0008(12)
C27 0.0185(14) 0.0158(11) 0.0231(12) 0.0001(9) 0.0081(10) 0.0010(10)
C14 0.0271(15) 0.0206(13) 0.0145(11) -0.0008(9) 0.0053(10) 0.0073(11)
C39 0.0178(14) 0.0181(13) 0.0349(14) -0.0092(11) -0.0040(11) -0.0003(10)
C31 0.0280(16) 0.0320(15) 0.0176(11) -0.0007(10) -0.0064(11) 0.0033(12)
C15 0.0288(16) 0.0266(14) 0.0113(10) 0.0040(10) -0.0005(10) 0.0033(11)
C30 0.0262(16) 0.0294(15) 0.0243(12) 0.0101(11) 0.0011(11) 0.0091(12)

loop_
_atom_type_symbol
_atom_type_description
_atom_type_scat_dispersion_real
_atom_type_scat_dispersion_imag
_atom_type_scat_source
C C 0.0181 0.0091 'International Tables Vol C Tables 4.2.6.8 and 6.1.1.4'
H H 0.0000 0.0000 'International Tables Vol C Tables 4.2.6.8 and 6.1.1.4'
Au Au -4.4197 7.2980 'International Tables Vol C Tables 4.2.6.8 and 6.1.1.4'
N N 0.0311 0.0180 'International Tables Vol C Tables 4.2.6.8 and 6.1.1.4'
Se Se -0.7943 1.1372 'International Tables Vol C Tables 4.2.6.8 and 6.1.1.4'

loop_
_exptl_crystal_face_index_h
_exptl_crystal_face_index_k
_exptl_crystal_face_index_l
_exptl_crystal_face_perp_dist
1 2 0 0.0476
-2 -2 1 0.0859
2 -1 -1 0.1048
-2 1 1 0.0814
2 2 -1 0.0676
-1 -1 0 0.0968
1 1 0 0.0594
2 -1 -2 0.1012
-2 1 2 0.0828
1 -2 0 0.1215
-1 2 0 0.1099
2 1 -1 0.0542
2 -1 0 0.0969
-2 1 0 0.0859
2 -2 1 0.0903
-2 2 -1 0.0738
1 0 2 0.0509
-1 0 -2 0.0712

loop_
_geom_angle_atom_site_label_1
_geom_angle_atom_site_label_2
_geom_angle_atom_site_label_3
_geom_angle
_geom_angle_site_symmetry_1
_geom_angle_site_symmetry_3
_geom_angle_publ_flag
C1 Au1 Se1 177.12(6) . . ?
C36 Se1 Au1 105.06(7) . . ?
C1 N1 C2 111.23(19) . . ?
C1 N1 C20 123.89(18) . . ?
C2 N1 C20 124.80(19) . . ?
C1 N2 C3 111.08(18) . . ?
C1 N2 C4 125.62(18) . . ?
C3 N2 C4 122.98(18) . . ?
N1 C1 Au1 125.76(16) . . ?
N1 C1 N2 104.30(18) . . ?
N2 C1 Au1 129.75(16) . . ?
N2 C3 H3 126.5 . . ?
C2 C3 N2 106.93(18) . . ?
C2 C3 H3 126.5 . . ?
C4 C5 C17 122.9(2) . . ?
C6 C5 C4 117.1(2) . . ?
C6 C5 C17 120.0(2) . . ?
C9 C10 H10 107.7 . . ?
C9 C10 C11 110.29(19) . . ?
C9 C10 C13 111.33(18) . . ?
C11 C10 H10 107.7 . . ?
C13 C10 H10 107.7 . . ?
C13 C10 C11 111.92(18) . . ?
N1 C2 H2 126.8 . . ?
C3 C2 N1 106.46(19) . . ?
C3 C2 H2 126.8 . . ?
C5 C4 N2 117.15(19) . . ?
C9 C4 N2 119.5(2) . . ?
C9 C4 C5 123.3(2) . . ?
C4 C9 C10 123.7(2) . . ?
C8 C9 C10 119.5(2) . . ?
C8 C9 C4 116.8(2) . . ?
C22 C21 C20 116.6(2) . . ?
C22 C21 C33 121.7(2) . . ?
C20 C21 C33 121.6(2) . . ?
C20 C25 C28 122.6(2) . . ?
C24 C25 C28 120.6(2) . . ?
C24 C25 C20 116.8(2) . . ?
C25 C28 H28 107.6 . . ?
C25 C28 C29 109.48(19) . . ?
C25 C28 C27 111.54(19) . . ?
C29 C28 H28 107.6 . . ?
C29 C28 C27 112.9(2) . . ?
C27 C28 H28 107.6 . . ?
C21 C22 H22 119.6 . . ?
C23 C22 C21 120.9(2) . . ?
C23 C22 H22 119.6 . . ?
C21 C20 N1 118.5(2) . . ?
C25 C20 N1 117.5(2) . . ?
C25 C20 C21 124.0(2) . . ?
C36 C41 H41 119.8 . . ?
C36 C41 C40 120.3(2) . . ?
C40 C41 H41 119.8 . . ?
C5 C6 H6 119.4 . . ?
C7 C6 C5 121.2(2) . . ?
C7 C6 H6 119.4 . . ?
H16A C16 H16B 107.7 . . ?
C17 C16 H16A 108.8 . . ?
C17 C16 H16B 108.8 . . ?
C15 C16 H16A 108.8 . . ?
C15 C16 H16B 108.8 . . ?
C15 C16 C17 113.8(2) . . ?
H32A C32 H32B 107.5 . . ?
C33 C32 H32A 108.5 . . ?
C33 C32 H32B 108.5 . . ?
C31 C32 H32A 108.5 . . ?
C31 C32 H32B 108.5 . . ?
C31 C32 C33 114.9(2) . . ?
C10 C11 H11A 109.0 . . ?
C10 C11 H11B 109.0 . . ?
H11A C11 H11B 107.8 . . ?
C12 C11 C10 112.7(2) . . ?
C12 C11 H11A 109.0 . . ?
C12 C11 H11B 109.0 . . ?
C25 C24 H24 119.5 . . ?
C23 C24 C25 121.0(2) . . ?
C23 C24 H24 119.5 . . ?
C41 C36 Se1 124.09(17) . . ?
C41 C36 C37 118.9(2) . . ?
C37 C36 Se1 117.02(19) . . ?
C5 C17 C16 110.06(18) . . ?
C5 C17 H17 107.5 . . ?
C5 C17 C18 111.37(19) . . ?
C16 C17 H17 107.5 . . ?
C18 C17 C16 112.68(19) . . ?
C18 C17 H17 107.5 . . ?
C9 C8 H8 119.3 . . ?
C7 C8 C9 121.4(2) . . ?
C7 C8 H8 119.3 . . ?
C10 C13 H13A 109.2 . . ?
C10 C13 H13B 109.2 . . ?
H13A C13 H13B 107.9 . . ?
C14 C13 C10 112.03(18) . . ?
C14 C13 H13A 109.2 . . ?
C14 C13 H13B 109.2 . . ?
C17 C18 H18A 109.0 . . ?
C17 C18 H18B 109.0 . . ?
H18A C18 H18B 107.8 . . ?
C19 C18 C17 112.8(2) . . ?
C19 C18 H18A 109.0 . . ?
C19 C18 H18B 109.0 . . ?
C28 C29 H29A 108.8 . . ?
C28 C29 H29B 108.8 . . ?
H29A C29 H29B 107.7 . . ?
C30 C29 C28 113.9(2) . . ?
C30 C29 H29A 108.8 . . ?
C30 C29 H29B 108.8 . . ?
C22 C23 H23 119.6 . . ?
C24 C23 C22 120.8(2) . . ?
C24 C23 H23 119.6 . . ?
H34A C34 H34B 107.7 . . ?
C33 C34 H34A 108.8 . . ?
C33 C34 H34B 108.8 . . ?
C33 C34 C35 113.98(19) . . ?
C35 C34 H34A 108.8 . . ?
C35 C34 H34B 108.8 . . ?
C36 C37 H37 119.6 . . ?
C38 C37 C36 120.8(3) . . ?
C38 C37 H37 119.6 . . ?
C37 C38 H38 120.0 . . ?
C39 C38 C37 120.0(2) . . ?
C39 C38 H38 120.0 . . ?
C6 C7 H7 120.0 . . ?
C8 C7 C6 120.1(2) . . ?
C8 C7 H7 120.0 . . ?
C21 C33 C32 108.03(19) . . ?
C21 C33 C34 114.42(19) . . ?
C21 C33 H33 107.2 . . ?
C32 C33 H33 107.2 . . ?
C34 C33 C32 112.35(19) . . ?
C34 C33 H33 107.2 . . ?
C18 C19 H19A 109.5 . . ?
C18 C19 H19B 109.5 . . ?
C18 C19 H19C 109.5 . . ?
H19A C19 H19B 109.5 . . ?
H19A C19 H19C 109.5 . . ?
H19B C19 H19C 109.5 . . ?
C34 C35 H35A 109.5 . . ?
C34 C35 H35B 109.5 . . ?
C34 C35 H35C 109.5 . . ?
H35A C35 H35B 109.5 . . ?
H35A C35 H35C 109.5 . . ?
H35B C35 H35C 109.5 . . ?
H26A C26 H26B 109.5 . . ?
H26A C26 H26C 109.5 . . ?
H26B C26 H26C 109.5 . . ?
C27 C26 H26A 109.5 . . ?
C27 C26 H26B 109.5 . . ?
C27 C26 H26C 109.5 . . ?
C41 C40 H40 119.9 . . ?
C41 C40 C39 120.2(3) . . ?
C39 C40 H40 119.9 . . ?
C11 C12 H12A 109.5 . . ?
C11 C12 H12B 109.5 . . ?
C11 C12 H12C 109.5 . . ?
H12A C12 H12B 109.5 . . ?
H12A C12 H12C 109.5 . . ?
H12B C12 H12C 109.5 . . ?
C28 C27 H27A 108.9 . . ?
C28 C27 H27B 108.9 . . ?
C26 C27 C28 113.4(2) . . ?
C26 C27 H27A 108.9 . . ?
C26 C27 H27B 108.9 . . ?
H27A C27 H27B 107.7 . . ?
C13 C14 H14A 109.5 . . ?
C13 C14 H14B 109.5 . . ?
C13 C14 H14C 109.5 . . ?
H14A C14 H14B 109.5 . . ?
H14A C14 H14C 109.5 . . ?
H14B C14 H14C 109.5 . . ?
C38 C39 C40 119.7(2) . . ?
C38 C39 H39 120.1 . . ?
C40 C39 H39 120.1 . . ?
C32 C31 H31A 109.5 . . ?
C32 C31 H31B 109.5 . . ?
C32 C31 H31C 109.5 . . ?
H31A C31 H31B 109.5 . . ?
H31A C31 H31C 109.5 . . ?
H31B C31 H31C 109.5 . . ?
C16 C15 H15A 109.5 . . ?
C16 C15 H15B 109.5 . . ?
C16 C15 H15C 109.5 . . ?
H15A C15 H15B 109.5 . . ?
H15A C15 H15C 109.5 . . ?
H15B C15 H15C 109.5 . . ?
C29 C30 H30A 109.5 . . ?
C29 C30 H30B 109.5 . . ?
C29 C30 H30C 109.5 . . ?
H30A C30 H30B 109.5 . . ?
H30A C30 H30C 109.5 . . ?
H30B C30 H30C 109.5 . . ?

loop_
_geom_bond_atom_site_label_1
_geom_bond_atom_site_label_2
_geom_bond_distance
_geom_bond_site_symmetry_2
_geom_bond_publ_flag
Au1 Se1 2.3927(2) . ?
Au1 C1 2.001(2) . ?
Se1 C36 1.918(2) . ?
N1 C1 1.357(3) . ?
N1 C2 1.395(3) . ?
N1 C20 1.443(3) . ?
N2 C1 1.358(3) . ?
N2 C3 1.391(3) . ?
N2 C4 1.442(3) . ?
C3 H3 0.9500 . ?
C3 C2 1.344(3) . ?
C5 C4 1.401(3) . ?
C5 C6 1.394(3) . ?
C5 C17 1.525(3) . ?
C10 H10 1.0000 . ?
C10 C9 1.521(3) . ?
C10 C11 1.545(3) . ?
C10 C13 1.535(3) . ?
C2 H2 0.9500 . ?
C4 C9 1.401(3) . ?
C9 C8 1.397(3) . ?
C21 C22 1.397(3) . ?
C21 C20 1.401(3) . ?
C21 C33 1.525(3) . ?
C25 C28 1.518(3) . ?
C25 C20 1.400(3) . ?
C25 C24 1.398(3) . ?
C28 H28 1.0000 . ?
C28 C29 1.535(3) . ?
C28 C27 1.542(3) . ?
C22 H22 0.9500 . ?
C22 C23 1.392(4) . ?
C41 H41 0.9500 . ?
C41 C36 1.389(4) . ?
C41 C40 1.396(4) . ?
C6 H6 0.9500 . ?
C6 C7 1.388(3) . ?
C16 H16A 0.9900 . ?
C16 H16B 0.9900 . ?
C16 C17 1.541(3) . ?
C16 C15 1.525(3) . ?
C32 H32A 0.9900 . ?
C32 H32B 0.9900 . ?
C32 C33 1.543(3) . ?
C32 C31 1.518(4) . ?
C11 H11A 0.9900 . ?
C11 H11B 0.9900 . ?
C11 C12 1.524(3) . ?
C24 H24 0.9500 . ?
C24 C23 1.380(4) . ?
C36 C37 1.399(3) . ?
C17 H17 1.0000 . ?
C17 C18 1.534(3) . ?
C8 H8 0.9500 . ?
C8 C7 1.384(4) . ?
C13 H13A 0.9900 . ?
C13 H13B 0.9900 . ?
C13 C14 1.519(3) . ?
C18 H18A 0.9900 . ?
C18 H18B 0.9900 . ?
C18 C19 1.523(3) . ?
C29 H29A 0.9900 . ?
C29 H29B 0.9900 . ?
C29 C30 1.530(4) . ?
C23 H23 0.9500 . ?
C34 H34A 0.9900 . ?
C34 H34B 0.9900 . ?
C34 C33 1.528(3) . ?
C34 C35 1.530(3) . ?
C37 H37 0.9500 . ?
C37 C38 1.392(4) . ?
C38 H38 0.9500 . ?
C38 C39 1.381(4) . ?
C7 H7 0.9500 . ?
C33 H33 1.0000 . ?
C19 H19A 0.9800 . ?
C19 H19B 0.9800 . ?
C19 H19C 0.9800 . ?
C35 H35A 0.9800 . ?
C35 H35B 0.9800 . ?
C35 H35C 0.9800 . ?
C26 H26A 0.9800 . ?
C26 H26B 0.9800 . ?
C26 H26C 0.9800 . ?
C26 C27 1.521(3) . ?
C40 H40 0.9500 . ?
C40 C39 1.397(4) . ?
C12 H12A 0.9800 . ?
C12 H12B 0.9800 . ?
C12 H12C 0.9800 . ?
C27 H27A 0.9900 . ?
C27 H27B 0.9900 . ?
C14 H14A 0.9800 . ?
C14 H14B 0.9800 . ?
C14 H14C 0.9800 . ?
C39 H39 0.9500 . ?
C31 H31A 0.9800 . ?
C31 H31B 0.9800 . ?
C31 H31C 0.9800 . ?
C15 H15A 0.9800 . ?
C15 H15B 0.9800 . ?
C15 H15C 0.9800 . ?
C30 H30A 0.9800 . ?
C30 H30B 0.9800 . ?
C30 H30C 0.9800 . ?

loop_
_geom_torsion_atom_site_label_1
_geom_torsion_atom_site_label_2
_geom_torsion_atom_site_label_3
_geom_torsion_atom_site_label_4
_geom_torsion
_geom_torsion_site_symmetry_1
_geom_torsion_site_symmetry_2
_geom_torsion_site_symmetry_3
_geom_torsion_site_symmetry_4
_geom_torsion_publ_flag
Se1 C36 C37 C38 -179.98(19) . . . . ?
N2 C3 C2 N1 -0.1(3) . . . . ?
N2 C4 C9 C10 -5.6(3) . . . . ?
N2 C4 C9 C8 174.46(19) . . . . ?
C1 N1 C2 C3 -0.1(3) . . . . ?
C1 N1 C20 C21 79.2(3) . . . . ?
C1 N1 C20 C25 -100.3(3) . . . . ?
C1 N2 C3 C2 0.2(3) . . . . ?
C1 N2 C4 C5 -105.9(2) . . . . ?
C1 N2 C4 C9 77.2(3) . . . . ?
C3 N2 C1 Au1 174.97(16) . . . . ?
C3 N2 C1 N1 -0.2(2) . . . . ?
C3 N2 C4 C5 67.0(3) . . . . ?
C3 N2 C4 C9 -110.0(2) . . . . ?
C5 C4 C9 C10 177.7(2) . . . . ?
C5 C4 C9 C8 -2.3(3) . . . . ?
C5 C6 C7 C8 -0.6(4) . . . . ?
C5 C17 C18 C19 -66.0(3) . . . . ?
C10 C9 C8 C7 -179.2(2) . . . . ?
C2 N1 C1 Au1 -175.27(16) . . . . ?
C2 N1 C1 N2 0.2(2) . . . . ?
C2 N1 C20 C21 -104.2(3) . . . . ?
C2 N1 C20 C25 76.4(3) . . . . ?
C4 N2 C1 Au1 -11.5(3) . . . . ?
C4 N2 C1 N1 173.3(2) . . . . ?
C4 N2 C3 C2 -173.6(2) . . . . ?
C4 C5 C6 C7 -0.8(3) . . . . ?
C4 C5 C17 C16 -111.6(2) . . . . ?
C4 C5 C17 C18 122.7(2) . . . . ?
C4 C9 C8 C7 0.8(3) . . . . ?
C9 C10 C11 C12 166.5(2) . . . . ?
C9 C10 C13 C14 -65.1(3) . . . . ?
C9 C8 C7 C6 0.6(4) . . . . ?
C21 C22 C23 C24 -0.6(4) . . . . ?
C25 C28 C29 C30 -169.2(2) . . . . ?
C25 C28 C27 C26 62.4(3) . . . . ?
C25 C24 C23 C22 0.1(4) . . . . ?
C28 C25 C20 N1 1.4(3) . . . . ?
C28 C25 C20 C21 -178.0(2) . . . . ?
C28 C25 C24 C23 178.2(2) . . . . ?
C22 C21 C20 N1 -179.76(19) . . . . ?
C22 C21 C20 C25 -0.4(3) . . . . ?
C22 C21 C33 C32 -93.5(2) . . . . ?
C22 C21 C33 C34 32.4(3) . . . . ?
C20 N1 C1 Au1 1.8(3) . . . . ?
C20 N1 C1 N2 177.2(2) . . . . ?
C20 N1 C2 C3 -177.1(2) . . . . ?
C20 C21 C22 C23 0.8(3) . . . . ?
C20 C21 C33 C32 82.3(2) . . . . ?
C20 C21 C33 C34 -151.8(2) . . . . ?
C20 C25 C28 C29 107.6(2) . . . . ?
C20 C25 C28 C27 -126.7(2) . . . . ?
C20 C25 C24 C23 0.3(3) . . . . ?
C41 C36 C37 C38 -0.4(4) . . . . ?
C41 C40 C39 C38 0.3(4) . . . . ?
C6 C5 C4 N2 -174.51(19) . . . . ?
C6 C5 C4 C9 2.3(3) . . . . ?
C6 C5 C17 C16 67.9(3) . . . . ?
C6 C5 C17 C18 -57.8(3) . . . . ?
C16 C17 C18 C19 169.8(2) . . . . ?
C11 C10 C9 C4 -123.5(2) . . . . ?
C11 C10 C9 C8 56.5(3) . . . . ?
C11 C10 C13 C14 170.9(2) . . . . ?
C24 C25 C28 C29 -70.2(3) . . . . ?
C24 C25 C28 C27 55.5(3) . . . . ?
C24 C25 C20 N1 179.24(19) . . . . ?
C24 C25 C20 C21 -0.1(3) . . . . ?
C36 C41 C40 C39 -1.0(4) . . . . ?
C36 C37 C38 C39 -0.4(4) . . . . ?
C17 C5 C4 N2 5.1(3) . . . . ?
C17 C5 C4 C9 -178.1(2) . . . . ?
C17 C5 C6 C7 179.6(2) . . . . ?
C13 C10 C9 C4 111.7(2) . . . . ?
C13 C10 C9 C8 -68.3(3) . . . . ?
C13 C10 C11 C12 -68.9(3) . . . . ?
C29 C28 C27 C26 -173.9(2) . . . . ?
C37 C38 C39 C40 0.4(4) . . . . ?
C33 C21 C22 C23 176.8(2) . . . . ?
C33 C21 C20 N1 4.2(3) . . . . ?
C33 C21 C20 C25 -176.40(19) . . . . ?
C35 C34 C33 C21 60.0(3) . . . . ?
C35 C34 C33 C32 -176.4(2) . . . . ?
C40 C41 C36 Se1 -179.38(19) . . . . ?
C40 C41 C36 C37 1.0(4) . . . . ?
C27 C28 C29 C30 65.9(3) . . . . ?
C31 C32 C33 C21 -176.4(2) . . . . ?
C31 C32 C33 C34 56.4(3) . . . . ?
C15 C16 C17 C5 167.9(2) . . . . ?
C15 C16 C17 C18 -67.2(3) . . . . ?

loop_
_exptl_oxdiff_crystal_face_indexfrac_h
_exptl_oxdiff_crystal_face_indexfrac_k
_exptl_oxdiff_crystal_face_indexfrac_l
_exptl_oxdiff_crystal_face_x
_exptl_oxdiff_crystal_face_y
_exptl_oxdiff_crystal_face_z
1.0000 2.0000 -0.0000 0.0997 0.1521 0.2031
-2.0000 -2.0000 1.0000 -0.0978 -0.0833 -0.2944
2.0000 -1.0000 -1.0000 -0.1343 -0.1569 0.1084
-2.0000 1.0000 1.0000 0.1343 0.1569 -0.1084
2.0000 2.0000 -1.0000 0.0978 0.0833 0.2944
-1.0000 -1.0000 0.0000 -0.0223 -0.0720 -0.1411
1.0000 1.0000 -0.0000 0.0223 0.0720 0.1411
2.0000 -1.0000 -2.0000 -0.0812 -0.2177 0.1206
-2.0000 1.0000 2.0000 0.0812 0.2177 -0.1206
1.0000 -2.0000 0.0000 -0.2098 -0.1682 -0.0449
-1.0000 2.0000 -0.0000 0.2098 0.1682 0.0449
2.0000 1.0000 -1.0000 0.0204 0.0032 0.2324
2.0000 -1.0000 0.0000 -0.1875 -0.0962 0.0962
-2.0000 1.0000 -0.0000 0.1875 0.0962 -0.0962
2.0000 -2.0000 1.0000 -0.3180 -0.1155 0.0220
-2.0000 2.0000 -1.0000 0.3180 0.1155 -0.0220
1.0000 0.0000 2.0000 -0.1613 0.1134 0.0547
-1.0000 -0.0000 -2.0000 0.1613 -0.1134 -0.0547
